data_7123077
loop_
_publ_author_name
'Krempner, Clemens'
'Brar, Amandeep'
'Unruh, Daniel K.'
'Aquino, Adelia'

_publ_section_title
;
 Lewis Acid Base Chemistry of Bestmann&#x2019;s Ylide, Ph3PCCO, and its
 Bulkier Analogue, (Cyclohexyl)3PCCO
;
_journal_name_full 'Chemical Communications'
_journal_paper_doi 10.1039/C9CC01239G
_journal_year 2019
_chemical_formula_sum 'C20 H33 O P'
_chemical_formula_weight 320.43
_space_group_IT_number 14
_symmetry_cell_setting monoclinic
_symmetry_Int_Tables_number 14
_symmetry_space_group_name_Hall '-P 2ybc'
_symmetry_space_group_name_H-M 'P 1 21/c 1'
_atom_sites_solution_hydrogens geom
_atom_sites_solution_primary dual
_atom_sites_solution_secondary difmap
_audit_creation_date 2018-11-16T15:11:22-00:00
_audit_creation_method 'WinGX routine CIF_UPDATE'
_audit_update_record
;
2018-11-28 deposited with the CCDC.    2019-02-27 downloaded from the CCDC.
;
_cell_angle_alpha 90
_cell_angle_beta 107.466(2)
_cell_angle_gamma 90
_cell_formula_units_Z 8
_cell_length_a 14.1064(19)
_cell_length_b 14.0310(19)
_cell_length_c 19.066(3)
_cell_measurement_reflns_used 9975
_cell_measurement_temperature 100(2)
_cell_measurement_theta_max 27.17
_cell_measurement_theta_min 2.58
_cell_volume 3599.7(9)
_computing_cell_refinement 'Bruker SAINT'
_computing_data_collection 'Bruker APEX2'
_computing_data_reduction 'Bruker SAINT'
_computing_structure_refinement 'SHELXL-2016/6 (Sheldrick, 2016)'
_computing_structure_solution 'SHELXT 2014/4 (Sheldrick, 2014)'
_diffrn_ambient_temperature 100(2)
_diffrn_measured_fraction_theta_full 1
_diffrn_measured_fraction_theta_max 0.998
_diffrn_measurement_device_type 'Bruker APEX-II CCD'
_diffrn_measurement_method '\w scans'
_diffrn_radiation_monochromator graphite
_diffrn_radiation_source 'fine-focus sealed tube'
_diffrn_radiation_type MoK\a
_diffrn_radiation_wavelength 0.71073
_diffrn_reflns_av_R_equivalents 0.0359
_diffrn_reflns_av_unetI/netI 0.0272
_diffrn_reflns_Laue_measured_fraction_full 1
_diffrn_reflns_Laue_measured_fraction_max 0.998
_diffrn_reflns_limit_h_max 18
_diffrn_reflns_limit_h_min -18
_diffrn_reflns_limit_k_max 18
_diffrn_reflns_limit_k_min -18
_diffrn_reflns_limit_l_max 24
_diffrn_reflns_limit_l_min -24
_diffrn_reflns_number 41888
_diffrn_reflns_point_group_measured_fraction_full 1
_diffrn_reflns_point_group_measured_fraction_max 0.998
_diffrn_reflns_theta_full 25.242
_diffrn_reflns_theta_max 27.194
_diffrn_reflns_theta_min 1.513
_exptl_absorpt_coefficient_mu 0.154
_exptl_absorpt_correction_T_max 0.7455
_exptl_absorpt_correction_T_min 0.6903
_exptl_absorpt_correction_type multi-scan
_exptl_absorpt_process_details SADABS
_exptl_crystal_colour colourless
_exptl_crystal_density_diffrn 1.183
_exptl_crystal_description block
_exptl_crystal_F_000 1408
_exptl_crystal_size_max 0.39
_exptl_crystal_size_mid 0.26
_exptl_crystal_size_min 0.24
_refine_diff_density_max 0.436
_refine_diff_density_min -0.291
_refine_diff_density_rms 0.045
_refine_ls_extinction_method none
_refine_ls_goodness_of_fit_ref 1.035
_refine_ls_hydrogen_treatment constr
_refine_ls_matrix_type full
_refine_ls_number_parameters 397
_refine_ls_number_reflns 8008
_refine_ls_number_restraints 0
_refine_ls_restrained_S_all 1.035
_refine_ls_R_factor_all 0.044
_refine_ls_R_factor_gt 0.0341
_refine_ls_shift/su_max 0.002
_refine_ls_shift/su_mean 0
_refine_ls_structure_factor_coef Fsqd
_refine_ls_weighting_details 'w=1/[\s^2^(Fo^2^)+(0.0401P)^2^+1.4877P] where P=(Fo^2^+2Fc^2^)/3'
_refine_ls_weighting_scheme calc
_refine_ls_wR_factor_gt 0.0838
_refine_ls_wR_factor_ref 0.0898
_reflns_Friedel_coverage 0
_reflns_number_gt 6726
_reflns_number_total 8008
_reflns_threshold_expression 'I > 2\s(I)'
_cod_data_source_file c9cc01239g2.cif
_cod_data_source_block 2
_cod_original_cell_volume 3599.7(8)
_cod_original_sg_symbol_H-M 'P 21/c'
_cod_database_code 7123077
_shelx_estimated_absorpt_t_min 0.942
_shelx_estimated_absorpt_t_max 0.964

loop_
_symmetry_equiv_pos_as_xyz
'x, y, z'
'-x, y+1/2, -z+1/2'
'-x, -y, -z'
'x, -y-1/2, z-1/2'

loop_
_atom_site_label
_atom_site_type_symbol
_atom_site_fract_x
_atom_site_fract_y
_atom_site_fract_z
_atom_site_U_iso_or_equiv
_atom_site_adp_type
_atom_site_occupancy
_atom_site_site_symmetry_order
_atom_site_calc_flag
_atom_site_refinement_flags_posn
_atom_site_refinement_flags_adp
P1 P 0.95718(2) 0.60424(2) 0.66255(2) 0.01102(8) Uani 1 1 d . .
P2 P 0.50012(2) 0.47588(2) 0.68947(2) 0.01163(8) Uani 1 1 d . .
O1 O 0.93451(8) 0.32634(7) 0.66415(5) 0.0240(2) Uani 1 1 d . .
O2 O 0.41984(8) 0.74505(7) 0.63657(6) 0.0272(2) Uani 1 1 d . .
C1 C 0.93629(10) 0.49353(9) 0.62834(7) 0.0165(3) Uani 1 1 d . .
C2 C 0.93644(9) 0.40942(9) 0.64963(7) 0.0138(2) Uani 1 1 d . .
C3 C 0.99363(9) 0.60712(9) 0.76323(7) 0.0131(2) Uani 1 1 d . .
H3 H 0.994737 0.675244 0.778876 0.016 Uiso 1 1 calc R U
C4 C 1.09830(9) 0.56569(9) 0.79740(7) 0.0160(3) Uani 1 1 d . .
H4A H 1.099832 0.4988 0.781264 0.019 Uiso 1 1 calc R U
H4B H 1.146897 0.602565 0.780205 0.019 Uiso 1 1 calc R U
C5 C 1.12730(10) 0.56950(9) 0.88147(7) 0.0181(3) Uani 1 1 d . .
H5A H 1.19407 0.541072 0.902473 0.022 Uiso 1 1 calc R U
H5B H 1.130507 0.636782 0.897648 0.022 Uiso 1 1 calc R U
C6 C 1.05272(11) 0.51585(10) 0.91005(7) 0.0203(3) Uani 1 1 d . .
H6A H 1.071776 0.521495 0.964257 0.024 Uiso 1 1 calc R U
H6B H 1.053522 0.447444 0.897514 0.024 Uiso 1 1 calc R U
C7 C 0.94809(10) 0.55581(10) 0.87642(7) 0.0204(3) Uani 1 1 d . .
H7A H 0.945752 0.622276 0.893259 0.024 Uiso 1 1 calc R U
H7B H 0.900261 0.517738 0.89358 0.024 Uiso 1 1 calc R U
C8 C 0.91769(10) 0.55374(9) 0.79231(7) 0.0169(3) Uani 1 1 d . .
H8A H 0.851481 0.583634 0.772229 0.02 Uiso 1 1 calc R U
H8B H 0.912684 0.486762 0.775248 0.02 Uiso 1 1 calc R U
C9 C 1.05787(9) 0.65820(9) 0.63431(7) 0.0117(2) Uani 1 1 d . .
H9 H 1.117187 0.616181 0.65398 0.014 Uiso 1 1 calc R U
C10 C 1.03595(9) 0.65961(9) 0.55028(7) 0.0152(3) Uani 1 1 d . .
H10A H 1.018601 0.594548 0.530512 0.018 Uiso 1 1 calc R U
H10B H 0.978402 0.7017 0.528165 0.018 Uiso 1 1 calc R U
C11 C 1.12632(10) 0.69543(10) 0.52945(7) 0.0177(3) Uani 1 1 d . .
H11A H 1.1813 0.649014 0.54651 0.021 Uiso 1 1 calc R U
H11B H 1.109127 0.70004 0.47526 0.021 Uiso 1 1 calc R U
C12 C 1.16080(11) 0.79260(10) 0.56328(7) 0.0212(3) Uani 1 1 d . .
H12A H 1.222376 0.811051 0.551994 0.025 Uiso 1 1 calc R U
H12B H 1.109275 0.840843 0.541198 0.025 Uiso 1 1 calc R U
C13 C 1.18043(10) 0.79133(10) 0.64632(7) 0.0204(3) Uani 1 1 d . .
H13A H 1.198902 0.85616 0.666223 0.025 Uiso 1 1 calc R U
H13B H 1.236871 0.748211 0.66899 0.025 Uiso 1 1 calc R U
C14 C 1.08871(10) 0.75774(9) 0.66632(7) 0.0150(3) Uani 1 1 d . .
H14A H 1.033352 0.803092 0.646535 0.018 Uiso 1 1 calc R U
H14B H 1.103692 0.755837 0.720466 0.018 Uiso 1 1 calc R U
C15 C 0.84819(9) 0.68179(8) 0.62620(7) 0.0121(2) Uani 1 1 d . .
H15 H 0.855274 0.710566 0.580047 0.015 Uiso 1 1 calc R U
C16 C 0.74951(9) 0.62663(9) 0.60355(7) 0.0142(3) Uani 1 1 d . .
H16A H 0.753414 0.574153 0.569815 0.017 Uiso 1 1 calc R U
H16B H 0.737507 0.598323 0.647681 0.017 Uiso 1 1 calc R U
C17 C 0.66360(9) 0.69290(9) 0.56545(7) 0.0157(3) Uani 1 1 d . .
H17A H 0.672613 0.716353 0.518894 0.019 Uiso 1 1 calc R U
H17B H 0.600358 0.656941 0.553311 0.019 Uiso 1 1 calc R U
C18 C 0.65802(9) 0.77764(9) 0.61426(7) 0.0159(3) Uani 1 1 d . .
H18A H 0.604227 0.821099 0.587088 0.019 Uiso 1 1 calc R U
H18B H 0.641867 0.754692 0.658431 0.019 Uiso 1 1 calc R U
C19 C 0.75621(9) 0.83185(9) 0.63779(7) 0.0165(3) Uani 1 1 d . .
H19A H 0.751721 0.884297 0.671383 0.02 Uiso 1 1 calc R U
H19B H 0.768992 0.860308 0.593978 0.02 Uiso 1 1 calc R U
C20 C 0.84239(9) 0.76596(9) 0.67659(7) 0.0144(3) Uani 1 1 d . .
H20A H 0.832595 0.741553 0.722641 0.017 Uiso 1 1 calc R U
H20B H 0.905546 0.802117 0.689504 0.017 Uiso 1 1 calc R U
C21 C 0.49806(10) 0.58833(9) 0.65993(7) 0.0179(3) Uani 1 1 d . .
C22 C 0.45510(9) 0.66709(9) 0.64913(7) 0.0155(3) Uani 1 1 d . .
C23 C 0.59306(9) 0.40914(9) 0.65997(7) 0.0124(2) Uani 1 1 d . .
H23 H 0.659373 0.436823 0.686762 0.015 Uiso 1 1 calc R U
C24 C 0.57796(9) 0.42418(9) 0.57748(7) 0.0149(3) Uani 1 1 d . .
H24A H 0.511542 0.40017 0.549072 0.018 Uiso 1 1 calc R U
H24B H 0.580359 0.493209 0.56739 0.018 Uiso 1 1 calc R U
C25 C 0.65771(10) 0.37251(10) 0.55231(7) 0.0175(3) Uani 1 1 d . .
H25A H 0.642935 0.379791 0.498442 0.021 Uiso 1 1 calc R U
H25B H 0.72321 0.402117 0.576059 0.021 Uiso 1 1 calc R U
C26 C 0.66247(10) 0.26694(10) 0.57153(7) 0.0196(3) Uani 1 1 d . .
H26A H 0.717268 0.23653 0.557247 0.023 Uiso 1 1 calc R U
H26B H 0.599501 0.235661 0.543716 0.023 Uiso 1 1 calc R U
C27 C 0.67946(10) 0.25347(10) 0.65375(7) 0.0176(3) Uani 1 1 d . .
H27A H 0.744873 0.280475 0.681301 0.021 Uiso 1 1 calc R U
H27B H 0.680398 0.184537 0.665017 0.021 Uiso 1 1 calc R U
C28 C 0.59795(9) 0.30223(9) 0.67860(7) 0.0144(3) Uani 1 1 d . .
H28A H 0.611779 0.293942 0.73231 0.017 Uiso 1 1 calc R U
H28B H 0.533043 0.272137 0.653814 0.017 Uiso 1 1 calc R U
C29 C 0.38099(9) 0.41292(9) 0.65064(7) 0.0129(2) Uani 1 1 d . .
H29 H 0.384024 0.383601 0.603557 0.015 Uiso 1 1 calc R U
C30 C 0.36255(9) 0.33022(9) 0.69812(7) 0.0149(3) Uani 1 1 d . .
H30A H 0.419515 0.2856 0.709381 0.018 Uiso 1 1 calc R U
H30B H 0.357025 0.35561 0.74518 0.018 Uiso 1 1 calc R U
C31 C 0.26716(9) 0.27696(9) 0.65781(7) 0.0171(3) Uani 1 1 d . .
H31A H 0.275066 0.247029 0.61288 0.021 Uiso 1 1 calc R U
H31B H 0.255301 0.225659 0.689828 0.021 Uiso 1 1 calc R U
C32 C 0.17773(9) 0.34402(9) 0.63667(7) 0.0176(3) Uani 1 1 d . .
H32A H 0.117905 0.308364 0.60838 0.021 Uiso 1 1 calc R U
H32B H 0.165539 0.369013 0.681752 0.021 Uiso 1 1 calc R U
C33 C 0.19585(9) 0.42687(10) 0.59051(7) 0.0176(3) Uani 1 1 d . .
H33A H 0.138796 0.471319 0.579948 0.021 Uiso 1 1 calc R U
H33B H 0.200643 0.402229 0.543037 0.021 Uiso 1 1 calc R U
C34 C 0.29117(9) 0.48062(9) 0.62994(7) 0.0165(3) Uani 1 1 d . .
H34A H 0.283928 0.510778 0.674998 0.02 Uiso 1 1 calc R U
H34B H 0.302466 0.53172 0.597541 0.02 Uiso 1 1 calc R U
C35 C 0.53572(9) 0.47189(9) 0.79003(7) 0.0136(2) Uani 1 1 d . .
H35 H 0.536875 0.403891 0.805986 0.016 Uiso 1 1 calc R U
C36 C 0.46062(10) 0.52706(9) 0.81871(7) 0.0169(3) Uani 1 1 d . .
H36A H 0.455467 0.593392 0.800239 0.02 Uiso 1 1 calc R U
H36B H 0.394301 0.497073 0.799668 0.02 Uiso 1 1 calc R U
C37 C 0.49185(10) 0.52809(10) 0.90289(7) 0.0199(3) Uani 1 1 d . .
H37A H 0.443414 0.565955 0.919538 0.024 Uiso 1 1 calc R U
H37B H 0.491355 0.462158 0.921273 0.024 Uiso 1 1 calc R U
C38 C 0.59525(10) 0.57059(10) 0.93483(7) 0.0213(3) Uani 1 1 d . .
H38A H 0.614964 0.567369 0.989183 0.026 Uiso 1 1 calc R U
H38B H 0.594413 0.638429 0.920398 0.026 Uiso 1 1 calc R U
C39 C 0.67040(11) 0.51631(11) 0.90702(8) 0.0239(3) Uani 1 1 d . .
H39A H 0.675841 0.450077 0.92571 0.029 Uiso 1 1 calc R U
H39B H 0.736456 0.546738 0.926314 0.029 Uiso 1 1 calc R U
C40 C 0.64019(10) 0.51476(10) 0.82304(7) 0.0188(3) Uani 1 1 d . .
H40A H 0.688962 0.476659 0.806941 0.023 Uiso 1 1 calc R U
H40B H 0.641056 0.580561 0.804501 0.023 Uiso 1 1 calc R U

loop_
_atom_site_aniso_label
_atom_site_aniso_U_11
_atom_site_aniso_U_22
_atom_site_aniso_U_33
_atom_site_aniso_U_23
_atom_site_aniso_U_13
_atom_site_aniso_U_12
P1 0.01259(15) 0.00919(15) 0.01148(15) -0.00024(11) 0.00393(12) -0.00027(11)
P2 0.01150(15) 0.01069(15) 0.01289(16) 0.00085(11) 0.00395(12) 0.00006(11)
O1 0.0369(6) 0.0124(5) 0.0231(5) 0.0037(4) 0.0098(4) -0.0003(4)
O2 0.0287(6) 0.0154(5) 0.0368(6) -0.0005(4) 0.0088(5) 0.0063(4)
C1 0.0201(7) 0.0133(6) 0.0159(6) -0.0026(5) 0.0053(5) -0.0007(5)
C2 0.0138(6) 0.0170(6) 0.0107(6) -0.0028(5) 0.0040(5) 0.0003(5)
C3 0.0157(6) 0.0119(6) 0.0117(6) 0.0000(5) 0.0041(5) 0.0001(5)
C4 0.0163(6) 0.0163(6) 0.0147(6) 0.0013(5) 0.0034(5) 0.0008(5)
C5 0.0218(7) 0.0154(6) 0.0142(6) 0.0004(5) 0.0008(5) -0.0015(5)
C6 0.0297(8) 0.0168(7) 0.0131(6) 0.0008(5) 0.0042(6) -0.0026(6)
C7 0.0270(7) 0.0210(7) 0.0155(6) 0.0003(5) 0.0098(6) -0.0014(6)
C8 0.0188(6) 0.0180(6) 0.0146(6) 0.0018(5) 0.0060(5) -0.0016(5)
C9 0.0113(6) 0.0122(6) 0.0124(6) 0.0000(4) 0.0044(5) -0.0002(4)
C10 0.0162(6) 0.0177(6) 0.0118(6) -0.0016(5) 0.0043(5) -0.0009(5)
C11 0.0201(7) 0.0207(7) 0.0143(6) -0.0009(5) 0.0083(5) -0.0012(5)
C12 0.0277(7) 0.0196(7) 0.0199(7) 0.0005(5) 0.0126(6) -0.0059(6)
C13 0.0227(7) 0.0209(7) 0.0199(7) -0.0048(5) 0.0098(6) -0.0097(5)
C14 0.0177(6) 0.0141(6) 0.0143(6) -0.0019(5) 0.0067(5) -0.0027(5)
C15 0.0122(6) 0.0111(6) 0.0132(6) -0.0001(5) 0.0043(5) -0.0006(4)
C16 0.0136(6) 0.0136(6) 0.0150(6) -0.0021(5) 0.0037(5) -0.0019(5)
C17 0.0139(6) 0.0177(6) 0.0144(6) -0.0005(5) 0.0027(5) -0.0012(5)
C18 0.0126(6) 0.0161(6) 0.0190(6) 0.0000(5) 0.0047(5) 0.0012(5)
C19 0.0161(6) 0.0126(6) 0.0216(7) -0.0014(5) 0.0068(5) -0.0002(5)
C20 0.0135(6) 0.0127(6) 0.0169(6) -0.0033(5) 0.0042(5) -0.0002(5)
C21 0.0173(6) 0.0148(6) 0.0226(7) 0.0037(5) 0.0074(5) -0.0004(5)
C22 0.0148(6) 0.0179(7) 0.0142(6) -0.0025(5) 0.0050(5) -0.0032(5)
C23 0.0113(6) 0.0133(6) 0.0129(6) -0.0001(5) 0.0039(5) -0.0001(5)
C24 0.0157(6) 0.0168(6) 0.0119(6) 0.0018(5) 0.0036(5) -0.0003(5)
C25 0.0182(6) 0.0219(7) 0.0145(6) 0.0003(5) 0.0081(5) -0.0001(5)
C26 0.0212(7) 0.0194(7) 0.0206(7) -0.0030(5) 0.0102(6) 0.0013(5)
C27 0.0177(6) 0.0166(6) 0.0202(7) 0.0022(5) 0.0082(5) 0.0037(5)
C28 0.0146(6) 0.0144(6) 0.0152(6) 0.0021(5) 0.0058(5) 0.0016(5)
C29 0.0117(6) 0.0131(6) 0.0137(6) 0.0008(5) 0.0038(5) -0.0004(5)
C30 0.0137(6) 0.0137(6) 0.0179(6) 0.0022(5) 0.0056(5) 0.0002(5)
C31 0.0160(6) 0.0154(6) 0.0214(7) -0.0002(5) 0.0077(5) -0.0023(5)
C32 0.0132(6) 0.0191(7) 0.0210(7) -0.0010(5) 0.0061(5) -0.0017(5)
C33 0.0136(6) 0.0200(7) 0.0180(6) 0.0016(5) 0.0030(5) 0.0005(5)
C34 0.0128(6) 0.0150(6) 0.0206(7) 0.0040(5) 0.0034(5) 0.0014(5)
C35 0.0156(6) 0.0115(6) 0.0135(6) -0.0007(5) 0.0040(5) 0.0004(5)
C36 0.0161(6) 0.0181(6) 0.0177(6) -0.0029(5) 0.0069(5) -0.0004(5)
C37 0.0238(7) 0.0203(7) 0.0182(7) -0.0040(5) 0.0103(6) -0.0044(5)
C38 0.0252(7) 0.0227(7) 0.0158(7) -0.0055(5) 0.0059(6) -0.0028(6)
C39 0.0197(7) 0.0301(8) 0.0182(7) -0.0053(6) 0.0003(6) 0.0021(6)
C40 0.0141(6) 0.0235(7) 0.0182(7) -0.0045(5) 0.0040(5) 0.0011(5)

loop_
_atom_type_symbol
_atom_type_description
_atom_type_scat_dispersion_real
_atom_type_scat_dispersion_imag
_atom_type_scat_source
C C 0.0033 0.0016 'International Tables Vol C Tables 4.2.6.8 and 6.1.1.4'
H H 0 0 'International Tables Vol C Tables 4.2.6.8 and 6.1.1.4'
O O 0.0106 0.006 'International Tables Vol C Tables 4.2.6.8 and 6.1.1.4'
P P 0.1023 0.0942 'International Tables Vol C Tables 4.2.6.8 and 6.1.1.4'

loop_
_geom_angle_atom_site_label_1
_geom_angle_atom_site_label_2
_geom_angle_atom_site_label_3
_geom_angle
C1 P1 C9 109.31(6)
C1 P1 C3 112.91(6)
C9 P1 C3 107.52(6)
C1 P1 C15 111.83(6)
C9 P1 C15 106.22(6)
C3 P1 C15 108.75(6)
C21 P2 C35 110.67(6)
C21 P2 C23 108.70(6)
C35 P2 C23 108.02(6)
C21 P2 C29 113.25(6)
C35 P2 C29 109.62(6)
C23 P2 C29 106.36(6)
C2 C1 P1 140.08(11)
O1 C2 C1 174.61(14)
C4 C3 C8 110.29(10)
C4 C3 P1 111.55(8)
C8 C3 P1 111.07(9)
C4 C3 H3 107.9
C8 C3 H3 107.9
P1 C3 H3 107.9
C5 C4 C3 110.55(10)
C5 C4 H4A 109.5
C3 C4 H4A 109.5
C5 C4 H4B 109.5
C3 C4 H4B 109.5
H4A C4 H4B 108.1
C6 C5 C4 111.18(11)
C6 C5 H5A 109.4
C4 C5 H5A 109.4
C6 C5 H5B 109.4
C4 C5 H5B 109.4
H5A C5 H5B 108
C5 C6 C7 110.66(11)
C5 C6 H6A 109.5
C7 C6 H6A 109.5
C5 C6 H6B 109.5
C7 C6 H6B 109.5
H6A C6 H6B 108.1
C6 C7 C8 111.35(11)
C6 C7 H7A 109.4
C8 C7 H7A 109.4
C6 C7 H7B 109.4
C8 C7 H7B 109.4
H7A C7 H7B 108
C7 C8 C3 111.18(11)
C7 C8 H8A 109.4
C3 C8 H8A 109.4
C7 C8 H8B 109.4
C3 C8 H8B 109.4
H8A C8 H8B 108
C14 C9 C10 110.30(10)
C14 C9 P1 114.37(8)
C10 C9 P1 112.41(8)
C14 C9 H9 106.4
C10 C9 H9 106.4
P1 C9 H9 106.4
C11 C10 C9 110.62(10)
C11 C10 H10A 109.5
C9 C10 H10A 109.5
C11 C10 H10B 109.5
C9 C10 H10B 109.5
H10A C10 H10B 108.1
C12 C11 C10 111.65(11)
C12 C11 H11A 109.3
C10 C11 H11A 109.3
C12 C11 H11B 109.3
C10 C11 H11B 109.3
H11A C11 H11B 108
C13 C12 C11 111.39(11)
C13 C12 H12A 109.3
C11 C12 H12A 109.3
C13 C12 H12B 109.3
C11 C12 H12B 109.3
H12A C12 H12B 108
C12 C13 C14 111.06(11)
C12 C13 H13A 109.4
C14 C13 H13A 109.4
C12 C13 H13B 109.4
C14 C13 H13B 109.4
H13A C13 H13B 108
C13 C14 C9 109.97(10)
C13 C14 H14A 109.7
C9 C14 H14A 109.7
C13 C14 H14B 109.7
C9 C14 H14B 109.7
H14A C14 H14B 108.2
C16 C15 C20 110.37(10)
C16 C15 P1 113.07(8)
C20 C15 P1 114.40(8)
C16 C15 H15 106.1
C20 C15 H15 106.1
P1 C15 H15 106.1
C17 C16 C15 110.46(10)
C17 C16 H16A 109.6
C15 C16 H16A 109.6
C17 C16 H16B 109.6
C15 C16 H16B 109.6
H16A C16 H16B 108.1
C18 C17 C16 111.29(10)
C18 C17 H17A 109.4
C16 C17 H17A 109.4
C18 C17 H17B 109.4
C16 C17 H17B 109.4
H17A C17 H17B 108
C19 C18 C17 111.06(10)
C19 C18 H18A 109.4
C17 C18 H18A 109.4
C19 C18 H18B 109.4
C17 C18 H18B 109.4
H18A C18 H18B 108
C18 C19 C20 111.14(10)
C18 C19 H19A 109.4
C20 C19 H19A 109.4
C18 C19 H19B 109.4
C20 C19 H19B 109.4
H19A C19 H19B 108
C19 C20 C15 110.19(10)
C19 C20 H20A 109.6
C15 C20 H20A 109.6
C19 C20 H20B 109.6
C15 C20 H20B 109.6
H20A C20 H20B 108.1
C22 C21 P2 148.18(12)
O2 C22 C21 174.73(14)
C24 C23 C28 110.68(10)
C24 C23 P2 110.60(8)
C28 C23 P2 114.47(8)
C24 C23 H23 106.9
C28 C23 H23 106.9
P2 C23 H23 106.9
C25 C24 C23 111.49(10)
C25 C24 H24A 109.3
C23 C24 H24A 109.3
C25 C24 H24B 109.3
C23 C24 H24B 109.3
H24A C24 H24B 108
C26 C25 C24 111.62(11)
C26 C25 H25A 109.3
C24 C25 H25A 109.3
C26 C25 H25B 109.3
C24 C25 H25B 109.3
H25A C25 H25B 108
C25 C26 C27 110.49(11)
C25 C26 H26A 109.6
C27 C26 H26A 109.6
C25 C26 H26B 109.6
C27 C26 H26B 109.6
H26A C26 H26B 108.1
C26 C27 C28 111.23(11)
C26 C27 H27A 109.4
C28 C27 H27A 109.4
C26 C27 H27B 109.4
C28 C27 H27B 109.4
H27A C27 H27B 108
C27 C28 C23 110.49(10)
C27 C28 H28A 109.6
C23 C28 H28A 109.6
C27 C28 H28B 109.6
C23 C28 H28B 109.6
H28A C28 H28B 108.1
C34 C29 C30 110.16(10)
C34 C29 P2 112.85(9)
C30 C29 P2 114.75(9)
C34 C29 H29 106.1
C30 C29 H29 106.1
P2 C29 H29 106.1
C31 C30 C29 110.54(10)
C31 C30 H30A 109.5
C29 C30 H30A 109.5
C31 C30 H30B 109.5
C29 C30 H30B 109.5
H30A C30 H30B 108.1
C32 C31 C30 111.35(11)
C32 C31 H31A 109.4
C30 C31 H31A 109.4
C32 C31 H31B 109.4
C30 C31 H31B 109.4
H31A C31 H31B 108
C33 C32 C31 110.70(11)
C33 C32 H32A 109.5
C31 C32 H32A 109.5
C33 C32 H32B 109.5
C31 C32 H32B 109.5
H32A C32 H32B 108.1
C32 C33 C34 111.56(11)
C32 C33 H33A 109.3
C34 C33 H33A 109.3
C32 C33 H33B 109.3
C34 C33 H33B 109.3
H33A C33 H33B 108
C33 C34 C29 110.92(10)
C33 C34 H34A 109.5
C29 C34 H34A 109.5
C33 C34 H34B 109.5
C29 C34 H34B 109.5
H34A C34 H34B 108
C36 C35 C40 109.55(10)
C36 C35 P2 110.79(9)
C40 C35 P2 110.11(9)
C36 C35 H35 108.8
C40 C35 H35 108.8
P2 C35 H35 108.8
C37 C36 C35 111.40(11)
C37 C36 H36A 109.3
C35 C36 H36A 109.3
C37 C36 H36B 109.3
C35 C36 H36B 109.3
H36A C36 H36B 108
C38 C37 C36 111.25(11)
C38 C37 H37A 109.4
C36 C37 H37A 109.4
C38 C37 H37B 109.4
C36 C37 H37B 109.4
H37A C37 H37B 108
C37 C38 C39 110.36(11)
C37 C38 H38A 109.6
C39 C38 H38A 109.6
C37 C38 H38B 109.6
C39 C38 H38B 109.6
H38A C38 H38B 108.1
C38 C39 C40 111.55(11)
C38 C39 H39A 109.3
C40 C39 H39A 109.3
C38 C39 H39B 109.3
C40 C39 H39B 109.3
H39A C39 H39B 108
C39 C40 C35 111.42(11)
C39 C40 H40A 109.3
C35 C40 H40A 109.3
C39 C40 H40B 109.3
C35 C40 H40B 109.3
H40A C40 H40B 108

loop_
_geom_bond_atom_site_label_1
_geom_bond_atom_site_label_2
_geom_bond_distance
P1 C1 1.6763(13)
P1 C9 1.8274(12)
P1 C3 1.8326(13)
P1 C15 1.8407(12)
P2 C21 1.6727(13)
P2 C35 1.8313(13)
P2 C23 1.8316(13)
P2 C29 1.8455(13)
O1 C2 1.2003(16)
O2 C22 1.1957(16)
C1 C2 1.2477(18)
C3 C4 1.5379(17)
C3 C8 1.5402(17)
C3 H3 1
C4 C5 1.5316(18)
C4 H4A 0.99
C4 H4B 0.99
C5 C6 1.5213(19)
C5 H5A 0.99
C5 H5B 0.99
C6 C7 1.528(2)
C6 H6A 0.99
C6 H6B 0.99
C7 C8 1.5310(18)
C7 H7A 0.99
C7 H7B 0.99
C8 H8A 0.99
C8 H8B 0.99
C9 C14 1.5339(17)
C9 C10 1.5380(17)
C9 H9 1
C10 C11 1.5294(17)
C10 H10A 0.99
C10 H10B 0.99
C11 C12 1.5242(19)
C11 H11A 0.99
C11 H11B 0.99
C12 C13 1.5232(18)
C12 H12A 0.99
C12 H12B 0.99
C13 C14 1.5291(18)
C13 H13A 0.99
C13 H13B 0.99
C14 H14A 0.99
C14 H14B 0.99
C15 C16 1.5370(17)
C15 C20 1.5401(17)
C15 H15 1
C16 C17 1.5272(17)
C16 H16A 0.99
C16 H16B 0.99
C17 C18 1.5263(18)
C17 H17A 0.99
C17 H17B 0.99
C18 C19 1.5250(17)
C18 H18A 0.99
C18 H18B 0.99
C19 C20 1.5297(17)
C19 H19A 0.99
C19 H19B 0.99
C20 H20A 0.99
C20 H20B 0.99
C21 C22 1.2473(19)
C23 C24 1.5369(17)
C23 C28 1.5384(17)
C23 H23 1
C24 C25 1.5317(18)
C24 H24A 0.99
C24 H24B 0.99
C25 C26 1.5226(19)
C25 H25A 0.99
C25 H25B 0.99
C26 C27 1.5247(18)
C26 H26A 0.99
C26 H26B 0.99
C27 C28 1.5303(17)
C27 H27A 0.99
C27 H27B 0.99
C28 H28A 0.99
C28 H28B 0.99
C29 C34 1.5373(17)
C29 C30 1.5411(17)
C29 H29 1
C30 C31 1.5293(17)
C30 H30A 0.99
C30 H30B 0.99
C31 C32 1.5278(18)
C31 H31A 0.99
C31 H31B 0.99
C32 C33 1.5252(18)
C32 H32A 0.99
C32 H32B 0.99
C33 C34 1.5281(18)
C33 H33A 0.99
C33 H33B 0.99
C34 H34A 0.99
C34 H34B 0.99
C35 C36 1.5390(17)
C35 C40 1.5404(18)
C35 H35 1
C36 C37 1.5315(18)
C36 H36A 0.99
C36 H36B 0.99
C37 C38 1.5233(19)
C37 H37A 0.99
C37 H37B 0.99
C38 C39 1.5240(19)
C38 H38A 0.99
C38 H38B 0.99
C39 C40 1.5286(19)
C39 H39A 0.99
C39 H39B 0.99
C40 H40A 0.99
C40 H40B 0.99
